data_4070540
loop_
_publ_author_name
'Krempner, Clemens'
'K\"ockerling, Martin'

_publ_section_title
;
 Nanoscale Double-Core Oligosilane Dendrimers: Synthesis, Structure, and
 Electronic Properties
;
_journal_issue 3
_journal_name_full Organometallics
_journal_page_first 346
_journal_paper_doi 10.1021/om700544e
_journal_volume 27
_journal_year 2008
_chemical_formula_moiety 'C66 H198 Si32'
_chemical_formula_sum 'C66 H198 Si32'
_chemical_formula_weight 1891.12
_chemical_melting_point 500
_chemical_name_systematic
;
1,1,1,3,3,4,5,5,7,7,8,8,10,10,11,12,12,14,14,14-Docosamethyl-
2,2,6,6,9,9,13,13-octakis(trimethylsilyl)-4,11-
bis[1',1',3',3',3'-pentamethyl-2',2?-bis(trimethylsilyl)-
trisilanyl]tetradecasilane
;
_space_group_IT_number 15
_symmetry_cell_setting monoclinic
_symmetry_space_group_name_Hall '-C 2yc'
_symmetry_space_group_name_H-M 'C 1 2/c 1'
_atom_sites_solution_hydrogens geom
_atom_sites_solution_primary direct
_atom_sites_solution_secondary difmap
_audit_creation_method 'ct.exe (M. K\"ockerling, 1996)'
_cell_angle_alpha 90.00
_cell_angle_beta 100.476(1)
_cell_angle_gamma 90.00
_cell_formula_units_Z 4
_cell_length_a 26.6853(6)
_cell_length_b 14.9164(3)
_cell_length_c 32.2051(8)
_cell_measurement_reflns_used 5805
_cell_measurement_temperature 213(2)
_cell_measurement_theta_max 20.61
_cell_measurement_theta_min 2.38
_cell_volume 12605.5(5)
_computing_cell_refinement 'Bruker SMART'
_computing_data_collection 'Bruker SMART'
_computing_data_reduction 'Bruker SAINT'
_computing_molecular_graphics 'Bruker SHELXTL'
_computing_publication_material 'Bruker SHELXTL'
_computing_structure_refinement 'SHELXL-97 (Sheldrick, 1997)'
_computing_structure_solution 'SHELXS-97 (Sheldrick, 1990)'
_diffrn_ambient_temperature 213(2)
_diffrn_measured_fraction_theta_full 0.984
_diffrn_measured_fraction_theta_max 0.984
_diffrn_measurement_device_type 'CCD area detector'
_diffrn_measurement_method 'phi and omega scans'
_diffrn_radiation_monochromator graphite
_diffrn_radiation_source 'fine-focus sealed tube'
_diffrn_radiation_type MoK\a
_diffrn_radiation_wavelength 0.71073
_diffrn_reflns_av_R_equivalents 0.0560
_diffrn_reflns_av_sigmaI/netI 0.0746
_diffrn_reflns_limit_h_max 30
_diffrn_reflns_limit_h_min -32
_diffrn_reflns_limit_k_max 18
_diffrn_reflns_limit_k_min -18
_diffrn_reflns_limit_l_max 39
_diffrn_reflns_limit_l_min -39
_diffrn_reflns_number 43733
_diffrn_reflns_theta_full 26.00
_diffrn_reflns_theta_max 26.00
_diffrn_reflns_theta_min 1.64
_exptl_absorpt_coefficient_mu 0.343
_exptl_absorpt_correction_T_max 1.0000
_exptl_absorpt_correction_T_min 0.80914
_exptl_absorpt_correction_type multi-scan
_exptl_absorpt_process_details Sadabs
_exptl_crystal_colour white
_exptl_crystal_density_diffrn 0.996
_exptl_crystal_density_method 'not measured'
_exptl_crystal_description block
_exptl_crystal_F_000 4168
_exptl_crystal_size_max 0.3
_exptl_crystal_size_mid 0.26
_exptl_crystal_size_min 0.19
_refine_diff_density_max 1.604
_refine_diff_density_min -0.843
_refine_diff_density_rms 0.087
_refine_ls_extinction_method none
_refine_ls_goodness_of_fit_ref 1.090
_refine_ls_hydrogen_treatment constr
_refine_ls_matrix_type full
_refine_ls_number_parameters 501
_refine_ls_number_reflns 12198
_refine_ls_number_restraints 9
_refine_ls_restrained_S_all 1.089
_refine_ls_R_factor_all 0.1308
_refine_ls_R_factor_gt 0.0814
_refine_ls_shift/su_max 0.051
_refine_ls_shift/su_mean 0.003
_refine_ls_structure_factor_coef Fsqd
_refine_ls_weighting_details 'calc w=1/[\s^2^(Fo^2^)+(0.1547P)^2^+0.0000P] where P=(Fo^2^+2Fc^2^)/3'
_refine_ls_weighting_scheme calc
_refine_ls_wR_factor_gt 0.2364
_refine_ls_wR_factor_ref 0.2604
_reflns_number_gt 7384
_reflns_number_total 12198
_reflns_threshold_expression >2sigma(I)
_cod_data_source_file om700544e-file001.cif
_cod_data_source_block CK1068-Si32C66H198
_cod_depositor_comments
;
The following automatic conversions were performed:

'_symmetry_cell_setting' value 'Monoclinic' changed to 'monoclinic'
according to /home/saulius/struct/CIF-dictionaries/cif_core.dic
dictionary named 'cif_core.dic' version 2.4.1 from 2010-06-29.

Automatic conversion script
Id: cif_fix_values 1715 2011-07-08 13:25:40Z adriana 
;
_cod_original_sg_symbol_H-M C2/c
_cod_database_code 4070540

loop_
_symmetry_equiv_pos_as_xyz
'x, y, z'
'-x, y, -z+1/2'
'x+1/2, y+1/2, z'
'-x+1/2, y+1/2, -z+1/2'
'-x, -y, -z'
'x, -y, z-1/2'
'-x+1/2, -y+1/2, -z'
'x+1/2, -y+1/2, z-1/2'

loop_
_atom_site_label
_atom_site_type_symbol
_atom_site_fract_x
_atom_site_fract_y
_atom_site_fract_z
_atom_site_U_iso_or_equiv
_atom_site_adp_type
_atom_site_occupancy
_atom_site_symmetry_multiplicity
_atom_site_calc_flag
_atom_site_refinement_flags
_atom_site_disorder_assembly
_atom_site_disorder_group
Si1 Si 0.02258(3) -0.23577(6) 0.28576(3) 0.0409(2) Uani 1 1 d . . .
Si2 Si -0.02383(3) -0.21310(5) 0.34197(3) 0.0387(2) Uani 1 1 d . . .
Si3 Si -0.06128(3) -0.06988(6) 0.34998(3) 0.0438(2) Uani 1 1 d . . .
Si4 Si -0.02728(3) 0.06307(6) 0.38450(3) 0.0461(2) Uani 1 1 d . . .
Si5 Si 0.05289(3) 0.09768(6) 0.36688(3) 0.0488(2) Uani 1 1 d . . .
Si6 Si 0.10683(3) 0.22161(6) 0.39128(3) 0.0477(2) Uani 1 1 d . . .
Si7 Si 0.09353(4) 0.34702(7) 0.34608(4) 0.0692(3) Uani 1 1 d . . .
Si8 Si -0.08745(3) 0.18042(6) 0.36840(3) 0.0555(3) Uani 1 1 d . B .
Si9 Si -0.17456(4) 0.17866(7) 0.37666(4) 0.0667(3) Uani 1 1 d . . .
Si10 Si -0.19535(4) 0.11465(11) 0.43903(4) 0.0929(5) Uani 1 1 d . B .
Si11 Si -0.09407(3) -0.31291(6) 0.33492(3) 0.0523(3) Uani 1 1 d . . .
Si12 Si 0.03058(4) -0.26718(6) 0.40430(3) 0.0504(2) Uani 1 1 d . . .
Si13 Si 0.18945(4) 0.16826(8) 0.38711(5) 0.0797(4) Uani 1 1 d . . .
Si14 Si 0.11375(4) 0.26637(8) 0.46197(4) 0.0709(3) Uani 1 1 d . . .
Si15 Si -0.23207(4) 0.11719(15) 0.31862(4) 0.1235(7) Uani 1 1 d . A .
C1 C 0.07881(12) -0.1576(2) 0.29487(11) 0.0570(10) Uani 1 1 d . . .
H1A H 0.0984 -0.1652 0.2725 0.085 Uiso 1 1 calc R . .
H1B H 0.1002 -0.1710 0.3219 0.085 Uiso 1 1 calc R . .
H1C H 0.0669 -0.0961 0.2949 0.085 Uiso 1 1 calc R . .
C2 C 0.05118(12) -0.3522(2) 0.29463(11) 0.0555(9) Uani 1 1 d . . .
H2A H 0.0707 -0.3656 0.2727 0.083 Uiso 1 1 calc R . .
H2B H 0.0241 -0.3959 0.2937 0.083 Uiso 1 1 calc R . .
H2C H 0.0734 -0.3546 0.3220 0.083 Uiso 1 1 calc R . .
C3 C -0.09056(16) -0.0317(3) 0.29461(11) 0.0751(13) Uani 1 1 d . . .
H3A H -0.1064 0.0265 0.2960 0.113 Uiso 1 1 calc R . .
H3B H -0.1161 -0.0748 0.2820 0.113 Uiso 1 1 calc R . .
H3C H -0.0642 -0.0274 0.2776 0.113 Uiso 1 1 calc R . .
C4 C -0.11427(13) -0.0906(3) 0.37995(13) 0.0737(11) Uani 1 1 d . . .
H4A H -0.1309 -0.0342 0.3841 0.111 Uiso 1 1 calc R . .
H4B H -0.1004 -0.1168 0.4072 0.111 Uiso 1 1 calc R . .
H4C H -0.1389 -0.1314 0.3641 0.111 Uiso 1 1 calc R . .
C5 C -0.01691(14) 0.0446(3) 0.44460(10) 0.0658(11) Uani 1 1 d . . .
H5A H 0.0076 -0.0032 0.4524 0.099 Uiso 1 1 calc R . .
H5B H -0.0490 0.0284 0.4527 0.099 Uiso 1 1 calc R . .
H5C H -0.0041 0.0994 0.4590 0.099 Uiso 1 1 calc R . .
C6 C 0.08889(13) -0.0060(2) 0.38755(12) 0.0584(10) Uani 1 1 d . . .
H6A H 0.0684 -0.0585 0.3784 0.088 Uiso 1 1 calc R . .
H6B H 0.0963 -0.0041 0.4182 0.088 Uiso 1 1 calc R . .
H6C H 0.1205 -0.0090 0.3768 0.088 Uiso 1 1 calc R . .
C7 C 0.04428(14) 0.0985(3) 0.30697(11) 0.0681(11) Uani 1 1 d . . .
H7A H 0.0225 0.0490 0.2956 0.102 Uiso 1 1 calc R . .
H7B H 0.0772 0.0922 0.2986 0.102 Uiso 1 1 calc R . .
H7C H 0.0287 0.1546 0.2962 0.102 Uiso 1 1 calc R . .
C8 C 0.02640(15) 0.3843(3) 0.33262(17) 0.0931(16) Uani 1 1 d . . .
H8A H 0.0241 0.4359 0.3140 0.140 Uiso 1 1 calc R . .
H8B H 0.0143 0.4007 0.3582 0.140 Uiso 1 1 calc R . .
H8C H 0.0056 0.3360 0.3186 0.140 Uiso 1 1 calc R . .
C9 C 0.12887(17) 0.4464(3) 0.37438(18) 0.1001(18) Uani 1 1 d . . .
H9A H 0.1238 0.4986 0.3561 0.150 Uiso 1 1 calc R . .
H9B H 0.1650 0.4328 0.3814 0.150 Uiso 1 1 calc R . .
H9C H 0.1159 0.4586 0.4001 0.150 Uiso 1 1 calc R . .
C10 C 0.1174(2) 0.3288(4) 0.29534(17) 0.137(2) Uani 1 1 d . . .
H10A H 0.1111 0.3821 0.2779 0.205 Uiso 1 1 calc R . .
H10B H 0.0997 0.2782 0.2804 0.205 Uiso 1 1 calc R . .
H10C H 0.1537 0.3167 0.3015 0.205 Uiso 1 1 calc R . .
C11 C -0.08664(14) 0.2180(3) 0.31301(13) 0.0713(12) Uani 1 1 d . . .
H11A H -0.0518 0.2196 0.3083 0.107 Uiso 1 1 calc R B .
H11B H -0.1015 0.2774 0.3087 0.107 Uiso 1 1 calc R . .
H11C H -0.1063 0.1764 0.2933 0.107 Uiso 1 1 calc R . .
C12 C -0.05597(15) 0.2712(2) 0.40425(14) 0.0755(12) Uani 1 1 d . . .
H12A H -0.0202 0.2748 0.4022 0.113 Uiso 1 1 calc R B .
H12B H -0.0590 0.2576 0.4331 0.113 Uiso 1 1 calc R . .
H12C H -0.0724 0.3281 0.3960 0.113 Uiso 1 1 calc R . .
C13 C -0.2123(2) -0.0109(3) 0.43296(19) 0.1231(19) Uani 1 1 d . . .
H13A H -0.2204 -0.0334 0.4592 0.185 Uiso 1 1 calc R B .
H13B H -0.1835 -0.0438 0.4261 0.185 Uiso 1 1 calc R . .
H13C H -0.2415 -0.0187 0.4105 0.185 Uiso 1 1 calc R . .
C14 C -0.2549(2) 0.1611(4) 0.4518(2) 0.162(3) Uani 1 1 d . . .
H14A H -0.2619 0.1333 0.4773 0.243 Uiso 1 1 calc R B .
H14B H -0.2828 0.1492 0.4286 0.243 Uiso 1 1 calc R . .
H14C H -0.2512 0.2253 0.4560 0.243 Uiso 1 1 calc R . .
C15 C -0.1425(3) 0.1109(6) 0.4838(2) 0.197(4) Uani 1 1 d . . .
H15A H -0.1540 0.0841 0.5079 0.296 Uiso 1 1 calc R B .
H15B H -0.1305 0.1713 0.4910 0.296 Uiso 1 1 calc R . .
H15C H -0.1150 0.0753 0.4765 0.296 Uiso 1 1 calc R . .
C16 C -0.15049(14) -0.2726(3) 0.29519(13) 0.0742(13) Uani 1 1 d . . .
H16A H -0.1781 -0.3154 0.2934 0.111 Uiso 1 1 calc R . .
H16B H -0.1407 -0.2667 0.2677 0.111 Uiso 1 1 calc R . .
H16C H -0.1616 -0.2148 0.3040 0.111 Uiso 1 1 calc R . .
C17 C -0.07712(15) -0.4271(2) 0.31612(13) 0.0753(12) Uani 1 1 d . . .
H17A H -0.1065 -0.4663 0.3135 0.113 Uiso 1 1 calc R . .
H17B H -0.0493 -0.4523 0.3363 0.113 Uiso 1 1 calc R . .
H17C H -0.0668 -0.4213 0.2889 0.113 Uiso 1 1 calc R . .
C18 C -0.11731(14) -0.3304(2) 0.38606(12) 0.0693(11) Uani 1 1 d . . .
H18A H -0.1460 -0.3715 0.3816 0.104 Uiso 1 1 calc R . .
H18B H -0.1280 -0.2734 0.3961 0.104 Uiso 1 1 calc R . .
H18C H -0.0900 -0.3553 0.4069 0.104 Uiso 1 1 calc R . .
C19 C 0.01345(16) -0.2096(3) 0.45138(11) 0.0737(12) Uani 1 1 d . . .
H19A H 0.0353 -0.2312 0.4768 0.111 Uiso 1 1 calc R . .
H19B H -0.0218 -0.2223 0.4529 0.111 Uiso 1 1 calc R . .
H19C H 0.0180 -0.1454 0.4489 0.111 Uiso 1 1 calc R . .
C20 C 0.10061(13) -0.2496(3) 0.40673(12) 0.0657(11) Uani 1 1 d . . .
H20A H 0.1192 -0.2737 0.4330 0.098 Uiso 1 1 calc R . .
H20B H 0.1076 -0.1860 0.4052 0.098 Uiso 1 1 calc R . .
H20C H 0.1112 -0.2801 0.3832 0.098 Uiso 1 1 calc R . .
C21 C 0.02259(16) -0.3906(2) 0.41127(13) 0.0743(12) Uani 1 1 d . . .
H21A H 0.0450 -0.4103 0.4368 0.111 Uiso 1 1 calc R . .
H21B H 0.0311 -0.4221 0.3871 0.111 Uiso 1 1 calc R . .
H21C H -0.0125 -0.4033 0.4135 0.111 Uiso 1 1 calc R . .
C22 C 0.23668(17) 0.2640(3) 0.3892(2) 0.143(3) Uani 1 1 d . . .
H22A H 0.2700 0.2402 0.3874 0.215 Uiso 1 1 calc R . .
H22B H 0.2385 0.2964 0.4156 0.215 Uiso 1 1 calc R . .
H22C H 0.2256 0.3044 0.3657 0.215 Uiso 1 1 calc R . .
C23 C 0.21539(15) 0.0914(3) 0.43234(17) 0.1010(19) Uani 1 1 d . . .
H23A H 0.2491 0.0711 0.4295 0.151 Uiso 1 1 calc R . .
H23B H 0.1930 0.0400 0.4320 0.151 Uiso 1 1 calc R . .
H23C H 0.2174 0.1234 0.4588 0.151 Uiso 1 1 calc R . .
C24 C 0.19067(16) 0.1073(3) 0.33608(16) 0.1046(16) Uani 1 1 d . . .
H24A H 0.2250 0.0866 0.3356 0.157 Uiso 1 1 calc R . .
H24B H 0.1798 0.1475 0.3125 0.157 Uiso 1 1 calc R . .
H24C H 0.1678 0.0562 0.3338 0.157 Uiso 1 1 calc R . .
C25 C 0.17678(19) 0.3227(4) 0.48140(19) 0.119(2) Uani 1 1 d . . .
H25A H 0.1788 0.3406 0.5106 0.179 Uiso 1 1 calc R . .
H25B H 0.1798 0.3752 0.4643 0.179 Uiso 1 1 calc R . .
H25C H 0.2042 0.2812 0.4793 0.179 Uiso 1 1 calc R . .
C26 C 0.06325(16) 0.3483(3) 0.47142(14) 0.0818(13) Uani 1 1 d . . .
H26A H 0.0685 0.3637 0.5012 0.123 Uiso 1 1 calc R . .
H26B H 0.0299 0.3213 0.4631 0.123 Uiso 1 1 calc R . .
H26C H 0.0654 0.4021 0.4549 0.123 Uiso 1 1 calc R . .
C27 C 0.1102(2) 0.1644(3) 0.49592(14) 0.0980(17) Uani 1 1 d . . .
H27A H 0.1131 0.1826 0.5252 0.147 Uiso 1 1 calc R . .
H27B H 0.1379 0.1238 0.4933 0.147 Uiso 1 1 calc R . .
H27C H 0.0779 0.1342 0.4868 0.147 Uiso 1 1 calc R . .
C28 C -0.29904(14) 0.1333(3) 0.32491(16) 0.1023(17) Uani 1 1 d D . .
H28A H -0.3216 0.1076 0.3008 0.153 Uiso 1 1 calc R B .
H28B H -0.3060 0.1968 0.3266 0.153 Uiso 1 1 calc R . .
H28C H -0.3046 0.1038 0.3505 0.153 Uiso 1 1 calc R . .
C29A C -0.2322(4) -0.0263(7) 0.3270(5) 0.067(4) Uani 0.300(6) 1 d P A 1
H29A H -0.2558 -0.0489 0.3032 0.101 Uiso 0.300(6) 1 d PR A 1
H29B H -0.1984 -0.0459 0.3252 0.101 Uiso 0.300(6) 1 d PR A 1
H29C H -0.2413 -0.0485 0.3526 0.101 Uiso 0.300(6) 1 d PR A 1
C30A C -0.2239(7) 0.1096(15) 0.2665(8) 0.176(11) Uani 0.300(6) 1 d P A 1
H30D H -0.2530 0.0792 0.2499 0.264 Uiso 0.300(6) 1 calc PR A 1
H30E H -0.1931 0.0759 0.2651 0.264 Uiso 0.300(6) 1 calc PR A 1
H30F H -0.2210 0.1693 0.2552 0.264 Uiso 0.300(6) 1 calc PR A 1
C29B C -0.2208(3) 0.0129(5) 0.3008(3) 0.212(5) Uani 0.700(6) 1 d PD A 2
H29D H -0.2481 -0.0023 0.2782 0.318 Uiso 0.700(6) 1 d PR A 2
H29E H -0.1901 0.0226 0.2897 0.318 Uiso 0.700(6) 1 d PR A 2
H29F H -0.2155 -0.0352 0.3209 0.318 Uiso 0.700(6) 1 d PR A 2
C30B C -0.2258(3) 0.2039(6) 0.2734(2) 0.392(9) Uani 0.700(6) 1 d PD A 2
H30A H -0.2486 0.1866 0.2476 0.587 Uiso 0.700(6) 1 calc PR A 2
H30B H -0.1910 0.2042 0.2685 0.587 Uiso 0.700(6) 1 calc PR A 2
H30C H -0.2348 0.2633 0.2818 0.587 Uiso 0.700(6) 1 calc PR A 2
Si16 Si -0.19331(7) 0.33176(12) 0.38836(11) 0.1491(10) Uani 0.757(2) 1 d P B 3
C31A C -0.1655(3) 0.3680(5) 0.4427(2) 0.192(3) Uani 0.757(2) 1 d PD B 3
H31A H -0.1735 0.4306 0.4462 0.287 Uiso 0.757(2) 1 calc PR B 3
H31B H -0.1288 0.3602 0.4475 0.287 Uiso 0.757(2) 1 calc PR B 3
H31C H -0.1797 0.3321 0.4629 0.287 Uiso 0.757(2) 1 calc PR B 3
C32A C -0.26305(19) 0.3494(4) 0.3796(3) 0.169(4) Uani 0.757(2) 1 d PD B 3
H32A H -0.2702 0.4114 0.3855 0.254 Uiso 0.757(2) 1 calc PR B 3
H32B H -0.2779 0.3104 0.3981 0.254 Uiso 0.757(2) 1 calc PR B 3
H32C H -0.2776 0.3357 0.3504 0.254 Uiso 0.757(2) 1 calc PR B 3
C33A C -0.1672(2) 0.4078(5) 0.3511(2) 0.240(5) Uani 0.757(2) 1 d PD B 3
H33A H -0.1739 0.4697 0.3575 0.360 Uiso 0.757(2) 1 calc PR B 3
H33B H -0.1834 0.3943 0.3223 0.360 Uiso 0.757(2) 1 calc PR B 3
H33C H -0.1307 0.3987 0.3541 0.360 Uiso 0.757(2) 1 calc PR B 3
Si17 Si -0.20710(18) 0.3260(3) 0.3502(2) 0.0730(16) Uani 0.243(2) 1 d P B 4
C31B C -0.1760(4) 0.4139(12) 0.3888(3) 0.165(15) Uani 0.243(2) 1 d PD B 4
H31D H -0.1919 0.4716 0.3813 0.247 Uiso 0.243(2) 1 calc PR B 4
H31E H -0.1400 0.4175 0.3877 0.247 Uiso 0.243(2) 1 calc PR B 4
H31F H -0.1802 0.3977 0.4171 0.247 Uiso 0.243(2) 1 calc PR B 4
C32B C -0.2732(3) 0.3635(17) 0.3630(4) 0.167(16) Uani 0.243(2) 1 d PD B 4
H32D H -0.2774 0.4277 0.3587 0.250 Uiso 0.243(2) 1 calc PR B 4
H32E H -0.2746 0.3492 0.3922 0.250 Uiso 0.243(2) 1 calc PR B 4
H32F H -0.3004 0.3322 0.3445 0.250 Uiso 0.243(2) 1 calc PR B 4
C33B C -0.2092(6) 0.3681(14) 0.3078(3) 0.59(7) Uani 0.243(2) 1 d PD B 4
H33D H -0.2238 0.4276 0.3077 0.885 Uiso 0.243(2) 1 calc PR B 4
H33E H -0.2301 0.3316 0.2864 0.885 Uiso 0.243(2) 1 calc PR B 4
H33F H -0.1750 0.3723 0.3016 0.885 Uiso 0.243(2) 1 calc PR B 4

loop_
_atom_site_aniso_label
_atom_site_aniso_U_11
_atom_site_aniso_U_22
_atom_site_aniso_U_33
_atom_site_aniso_U_23
_atom_site_aniso_U_13
_atom_site_aniso_U_12
Si1 0.0365(4) 0.0421(4) 0.0453(4) 0.0013(4) 0.0107(3) 0.0016(4)
Si2 0.0329(4) 0.0407(4) 0.0443(4) -0.0013(3) 0.0119(3) -0.0018(4)
Si3 0.0332(4) 0.0447(5) 0.0532(5) -0.0031(4) 0.0067(4) 0.0018(4)
Si4 0.0380(4) 0.0482(5) 0.0538(5) -0.0075(4) 0.0132(4) -0.0011(4)
Si5 0.0384(4) 0.0440(5) 0.0647(5) -0.0017(4) 0.0113(4) 0.0023(4)
Si6 0.0343(4) 0.0400(4) 0.0701(6) 0.0011(4) 0.0129(4) -0.0010(4)
Si7 0.0638(6) 0.0551(6) 0.0950(7) 0.0185(5) 0.0310(5) 0.0034(5)
Si8 0.0399(5) 0.0454(5) 0.0850(7) 0.0003(5) 0.0211(4) 0.0009(4)
Si9 0.0383(5) 0.0504(5) 0.1179(8) 0.0114(5) 0.0319(5) 0.0054(4)
Si10 0.0566(6) 0.1599(13) 0.0657(7) -0.0216(8) 0.0201(5) 0.0015(8)
Si11 0.0419(5) 0.0526(5) 0.0647(6) -0.0021(4) 0.0157(4) -0.0116(4)
Si12 0.0456(5) 0.0543(5) 0.0517(5) 0.0060(4) 0.0097(4) 0.0084(4)
Si13 0.0397(5) 0.0562(6) 0.1474(11) -0.0025(6) 0.0286(6) 0.0028(5)
Si14 0.0536(6) 0.0824(7) 0.0715(7) -0.0106(6) -0.0025(5) -0.0011(6)
Si15 0.0363(6) 0.261(2) 0.0722(8) 0.0318(10) 0.0076(5) 0.0296(9)
C1 0.0443(18) 0.069(2) 0.057(2) -0.0020(17) 0.0077(15) -0.0087(17)
C2 0.0530(19) 0.0550(19) 0.061(2) 0.0029(16) 0.0163(16) 0.0146(17)
C3 0.096(3) 0.063(2) 0.056(2) -0.0035(18) -0.013(2) 0.021(2)
C4 0.0530(19) 0.064(2) 0.115(3) -0.019(2) 0.0453(18) -0.0045(18)
C5 0.076(2) 0.079(2) 0.0426(18) -0.0047(17) 0.0114(17) -0.006(2)
C6 0.0472(18) 0.0475(18) 0.080(2) -0.0057(17) 0.0104(17) 0.0002(16)
C7 0.069(2) 0.081(3) 0.059(2) 0.0055(19) 0.0239(17) 0.003(2)
C8 0.067(3) 0.051(2) 0.155(4) 0.031(2) 0.004(3) -0.001(2)
C9 0.074(3) 0.053(2) 0.174(5) 0.010(3) 0.026(3) -0.017(2)
C10 0.199(5) 0.114(4) 0.121(4) 0.031(3) 0.092(3) 0.015(4)
C11 0.051(2) 0.073(2) 0.093(3) 0.025(2) 0.0203(19) 0.0061(19)
C12 0.062(2) 0.061(2) 0.107(3) -0.024(2) 0.025(2) -0.008(2)
C13 0.134(4) 0.102(4) 0.152(4) 0.030(3) 0.076(3) 0.006(3)
C14 0.127(4) 0.172(6) 0.220(6) 0.024(5) 0.117(4) 0.023(4)
C15 0.138(5) 0.348(11) 0.102(5) 0.012(6) 0.011(4) -0.065(7)
C16 0.047(2) 0.087(3) 0.083(3) -0.009(2) -0.0024(19) -0.020(2)
C17 0.075(2) 0.061(2) 0.093(3) -0.013(2) 0.026(2) -0.022(2)
C18 0.062(2) 0.068(2) 0.085(2) 0.0114(19) 0.0323(18) -0.0131(19)
C19 0.080(3) 0.088(3) 0.056(2) 0.003(2) 0.0167(19) 0.018(2)
C20 0.045(2) 0.080(3) 0.070(2) 0.003(2) 0.0035(17) 0.0118(19)
C21 0.075(3) 0.068(2) 0.079(3) 0.023(2) 0.012(2) 0.003(2)
C22 0.055(3) 0.077(3) 0.308(8) -0.001(4) 0.060(4) -0.014(2)
C23 0.047(2) 0.074(3) 0.174(5) -0.007(3) -0.002(3) 0.020(2)
C24 0.093(3) 0.095(3) 0.144(4) 0.003(3) 0.072(3) 0.027(3)
C25 0.081(3) 0.122(4) 0.146(5) -0.032(4) -0.001(3) -0.013(3)
C26 0.081(3) 0.086(3) 0.078(3) -0.016(2) 0.014(2) 0.007(2)
C27 0.108(4) 0.109(4) 0.074(3) 0.010(3) 0.009(3) 0.004(3)
C28 0.047(2) 0.109(3) 0.152(4) 0.035(3) 0.024(2) 0.012(2)
C29A 0.043(7) 0.046(6) 0.106(10) 0.000(6) -0.005(6) -0.025(5)
C30A 0.069(11) 0.184(19) 0.25(3) -0.075(18) -0.031(14) 0.070(12)
C29B 0.100(5) 0.327(11) 0.177(8) -0.158(7) -0.057(5) 0.113(7)
C30B 0.074(6) 0.98(3) 0.110(5) 0.269(9) -0.019(4) -0.093(11)
Si16 0.0981(11) 0.0476(9) 0.335(3) 0.0132(13) 0.1296(14) 0.0119(9)
C31A 0.236(7) 0.085(4) 0.306(8) -0.070(5) 0.188(6) 0.006(5)
C32A 0.091(4) 0.067(4) 0.381(12) 0.060(5) 0.126(5) 0.048(3)
C33A 0.128(5) 0.080(4) 0.548(16) 0.141(7) 0.161(7) 0.045(4)
Si17 0.050(3) 0.046(2) 0.125(4) 0.004(3) 0.021(3) 0.012(2)
C31B 0.067(14) 0.074(14) 0.35(4) -0.05(2) 0.02(2) -0.002(12)
C32B 0.030(10) 0.14(2) 0.31(4) 0.00(3) -0.001(17) 0.041(13)
C33B 1.5(2) 0.040(12) 0.22(4) 0.066(17) 0.07(7) 0.16(4)

loop_
_atom_type_symbol
_atom_type_description
_atom_type_scat_dispersion_real
_atom_type_scat_dispersion_imag
_atom_type_scat_source
C C 0.0033 0.0016 'International Tables Vol C Tables 4.2.6.8 and 6.1.1.4'
H H 0.0000 0.0000 'International Tables Vol C Tables 4.2.6.8 and 6.1.1.4'
Si Si 0.0817 0.0704 'International Tables Vol C Tables 4.2.6.8 and 6.1.1.4'

loop_
_geom_angle_atom_site_label_1
_geom_angle_atom_site_label_2
_geom_angle_atom_site_label_3
_geom_angle
_geom_angle_site_symmetry_3
C1 Si1 C2 104.86(15) .
C1 Si1 Si2 107.57(12) .
C2 Si1 Si2 105.34(11) .
C1 Si1 Si1 113.40(11) 2
C2 Si1 Si1 105.23(10) 2
Si2 Si1 Si1 119.17(5) 2
Si11 Si2 Si3 103.44(4) .
Si11 Si2 Si12 102.53(4) .
Si3 Si2 Si12 114.34(4) .
Si11 Si2 Si1 110.31(4) .
Si3 Si2 Si1 119.41(4) .
Si12 Si2 Si1 105.55(4) .
C4 Si3 C3 108.21(19) .
C4 Si3 Si4 98.99(12) .
C3 Si3 Si4 104.27(12) .
C4 Si3 Si2 106.10(12) .
C3 Si3 Si2 105.95(12) .
Si4 Si3 Si2 131.72(4) .
C5 Si4 Si5 107.53(12) .
C5 Si4 Si8 107.07(12) .
Si5 Si4 Si8 113.12(5) .
C5 Si4 Si3 108.95(12) .
Si5 Si4 Si3 110.82(5) .
Si8 Si4 Si3 109.21(4) .
C6 Si5 C7 108.93(17) .
C6 Si5 Si4 99.31(12) .
C7 Si5 Si4 107.26(12) .
C6 Si5 Si6 106.40(11) .
C7 Si5 Si6 106.48(13) .
Si4 Si5 Si6 127.38(5) .
Si14 Si6 Si7 110.47(6) .
Si14 Si6 Si13 103.91(6) .
Si7 Si6 Si13 105.58(6) .
Si14 Si6 Si5 118.42(5) .
Si7 Si6 Si5 113.41(5) .
Si13 Si6 Si5 103.46(5) .
C8 Si7 C10 107.9(3) .
C8 Si7 C9 104.6(2) .
C10 Si7 C9 108.3(2) .
C8 Si7 Si6 114.46(15) .
C10 Si7 Si6 112.67(17) .
C9 Si7 Si6 108.50(16) .
C11 Si8 C12 106.78(19) .
C11 Si8 Si4 107.73(13) .
C12 Si8 Si4 100.89(13) .
C11 Si8 Si9 106.82(12) .
C12 Si8 Si9 105.99(13) .
Si4 Si8 Si9 127.06(5) .
Si15 Si9 Si10 107.03(6) .
Si15 Si9 Si16 111.72(9) .
Si10 Si9 Si16 99.40(9) .
Si15 Si9 Si8 114.79(6) .
Si10 Si9 Si8 118.67(6) .
Si16 Si9 Si8 104.11(6) .
Si15 Si9 Si17 86.30(14) .
Si10 Si9 Si17 121.98(15) .
Si16 Si9 Si17 29.13(15) .
Si8 Si9 Si17 103.97(12) .
C15 Si10 C14 114.1(3) .
C15 Si10 C13 100.6(3) .
C14 Si10 C13 101.1(3) .
C15 Si10 Si9 114.5(2) .
C14 Si10 Si9 112.3(2) .
C13 Si10 Si9 112.99(19) .
C18 Si11 C16 106.75(18) .
C18 Si11 C17 106.95(18) .
C16 Si11 C17 106.14(19) .
C18 Si11 Si2 112.58(12) .
C16 Si11 Si2 112.56(13) .
C17 Si11 Si2 111.44(13) .
C19 Si12 C21 107.73(19) .
C19 Si12 C20 106.91(18) .
C21 Si12 C20 105.47(18) .
C19 Si12 Si2 108.95(13) .
C21 Si12 Si2 111.55(13) .
C20 Si12 Si2 115.85(13) .
C24 Si13 C23 108.6(2) .
C24 Si13 C22 106.1(3) .
C23 Si13 C22 106.4(2) .
C24 Si13 Si6 112.04(14) .
C23 Si13 Si6 112.05(16) .
C22 Si13 Si6 111.33(16) .
C25 Si14 C26 106.2(2) .
C25 Si14 C27 107.6(2) .
C26 Si14 C27 108.5(2) .
C25 Si14 Si6 110.9(2) .
C26 Si14 Si6 114.12(14) .
C27 Si14 Si6 109.23(16) .
C29B Si15 C30A 63.5(8) .
C29B Si15 C28 112.9(3) .
C30A Si15 C28 114.1(6) .
C29B Si15 C30B 107.8(4) .
C30A Si15 C30B 44.6(8) .
C28 Si15 C30B 102.0(3) .
C29B Si15 C29A 30.8(5) .
C30A Si15 C29A 93.4(9) .
C28 Si15 C29A 95.2(4) .
C30B Si15 C29A 138.0(5) .
C29B Si15 Si9 119.2(2) .
C30A Si15 Si9 127.6(7) .
C28 Si15 Si9 111.24(18) .
C30B Si15 Si9 101.4(3) .
C29A Si15 Si9 107.5(3) .
C32A Si16 C31A 108.8(3) .
C32A Si16 C33A 107.3(3) .
C31A Si16 C33A 107.3(3) .
C32A Si16 Si9 110.3(2) .
C31A Si16 Si9 111.7(2) .
C33A Si16 Si9 111.4(3) .
C33B Si17 C31B 104.4(8) .
C33B Si17 C32B 100.8(7) .
C31B Si17 C32B 88.2(6) .
C33B Si17 Si9 130.1(8) .
C31B Si17 Si9 107.9(5) .
C32B Si17 Si9 117.1(7) .

loop_
_geom_bond_atom_site_label_1
_geom_bond_atom_site_label_2
_geom_bond_distance
_geom_bond_site_symmetry_2
Si1 C1 1.881(3) .
Si1 C2 1.898(3) .
Si1 Si2 2.3958(12) .
Si1 Si1 2.3974(16) 2
Si2 Si11 2.3720(12) .
Si2 Si3 2.3923(12) .
Si2 Si12 2.3935(12) .
Si3 C4 1.877(4) .
Si3 C3 1.899(4) .
Si3 Si4 2.3717(12) .
Si4 C5 1.925(3) .
Si4 Si5 2.3677(13) .
Si4 Si8 2.3682(13) .
Si5 C6 1.878(3) .
Si5 C7 1.901(4) .
Si5 Si6 2.3864(12) .
Si6 Si14 2.3474(15) .
Si6 Si7 2.3571(14) .
Si6 Si13 2.3705(14) .
Si7 C8 1.850(4) .
Si7 C10 1.878(6) .
Si7 C9 1.899(4) .
Si8 C11 1.874(4) .
Si8 C12 1.876(4) .
Si8 Si9 2.3874(13) .
Si9 Si15 2.3761(19) .
Si9 Si10 2.3788(18) .
Si9 Si16 2.382(2) .
Si9 Si17 2.458(5) .
Si10 C15 1.825(6) .
Si10 C14 1.846(6) .
Si10 C13 1.928(5) .
Si11 C18 1.881(4) .
Si11 C16 1.888(4) .
Si11 C17 1.890(4) .
Si12 C19 1.870(4) .
Si12 C21 1.871(4) .
Si12 C20 1.874(4) .
Si13 C24 1.884(5) .
Si13 C23 1.884(5) .
Si13 C22 1.898(5) .
Si14 C25 1.882(5) .
Si14 C26 1.885(4) .
Si14 C27 1.886(5) .
Si15 C29B 1.704(7) .
Si15 C30A 1.74(3) .
Si15 C28 1.850(4) .
Si15 C30B 1.978(7) .
Si15 C29A 2.158(11) .
Si16 C32A 1.850(5) .
Si16 C31A 1.853(7) .
Si16 C33A 1.876(7) .
Si17 C33B 1.496(15) .
Si17 C31B 1.891(14) .
Si17 C32B 1.965(13) .

loop_
_geom_torsion_atom_site_label_1
_geom_torsion_atom_site_label_2
_geom_torsion_atom_site_label_3
_geom_torsion_atom_site_label_4
_geom_torsion
_geom_torsion_site_symmetry_1
C1 Si1 Si2 Si11 -177.82(12) .
C2 Si1 Si2 Si11 -66.36(11) .
Si1 Si1 Si2 Si11 51.35(5) 2
C1 Si1 Si2 Si3 62.63(12) .
C2 Si1 Si2 Si3 174.09(11) .
Si1 Si1 Si2 Si3 -68.20(5) 2
C1 Si1 Si2 Si12 -67.75(12) .
C2 Si1 Si2 Si12 43.71(11) .
Si1 Si1 Si2 Si12 161.42(3) 2
Si11 Si2 Si3 C4 34.02(14) .
Si12 Si2 Si3 C4 -76.64(14) .
Si1 Si2 Si3 C4 157.01(13) .
Si11 Si2 Si3 C3 -80.86(15) .
Si12 Si2 Si3 C3 168.48(15) .
Si1 Si2 Si3 C3 42.13(15) .
Si11 Si2 Si3 Si4 152.39(6) .
Si12 Si2 Si3 Si4 41.72(8) .
Si1 Si2 Si3 Si4 -84.62(7) .
C4 Si3 Si4 C5 49.44(18) .
C3 Si3 Si4 C5 160.95(19) .
Si2 Si3 Si4 C5 -71.70(14) .
C4 Si3 Si4 Si5 167.55(13) .
C3 Si3 Si4 Si5 -80.94(15) .
Si2 Si3 Si4 Si5 46.41(8) .
C4 Si3 Si4 Si8 -67.19(13) .
C3 Si3 Si4 Si8 44.32(15) .
Si2 Si3 Si4 Si8 171.67(6) .
C5 Si4 Si5 C6 58.36(17) .
Si8 Si4 Si5 C6 176.36(12) .
Si3 Si4 Si5 C6 -60.61(12) .
C5 Si4 Si5 C7 171.64(18) .
Si8 Si4 Si5 C7 -70.36(14) .
Si3 Si4 Si5 C7 52.67(14) .
C5 Si4 Si5 Si6 -60.68(14) .
Si8 Si4 Si5 Si6 57.32(8) .
Si3 Si4 Si5 Si6 -179.65(5) .
C6 Si5 Si6 Si14 -77.07(14) .
C7 Si5 Si6 Si14 166.85(13) .
Si4 Si5 Si6 Si14 38.85(8) .
C6 Si5 Si6 Si7 151.05(13) .
C7 Si5 Si6 Si7 34.96(14) .
Si4 Si5 Si6 Si7 -93.03(7) .
C6 Si5 Si6 Si13 37.17(14) .
C7 Si5 Si6 Si13 -78.91(13) .
Si4 Si5 Si6 Si13 153.10(6) .
Si14 Si6 Si7 C8 -83.20(19) .
Si13 Si6 Si7 C8 165.06(18) .
Si5 Si6 Si7 C8 52.47(19) .
Si14 Si6 Si7 C10 153.1(2) .
Si13 Si6 Si7 C10 41.3(2) .
Si5 Si6 Si7 C10 -71.2(2) .
Si14 Si6 Si7 C9 33.22(17) .
Si13 Si6 Si7 C9 -78.52(17) .
Si5 Si6 Si7 C9 168.88(17) .
C5 Si4 Si8 C11 166.79(18) .
Si5 Si4 Si8 C11 48.52(14) .
Si3 Si4 Si8 C11 -75.40(14) .
C5 Si4 Si8 C12 55.06(19) .
Si5 Si4 Si8 C12 -63.21(15) .
Si3 Si4 Si8 C12 172.88(15) .
C5 Si4 Si8 Si9 -64.73(14) .
Si5 Si4 Si8 Si9 177.00(6) .
Si3 Si4 Si8 Si9 53.08(8) .
C11 Si8 Si9 Si15 42.83(15) .
C12 Si8 Si9 Si15 156.43(15) .
Si4 Si8 Si9 Si15 -86.00(9) .
C11 Si8 Si9 Si10 171.16(14) .
C12 Si8 Si9 Si10 -75.24(16) .
Si4 Si8 Si9 Si10 42.33(10) .
C11 Si8 Si9 Si16 -79.61(16) .
C12 Si8 Si9 Si16 33.99(17) .
Si4 Si8 Si9 Si16 151.56(10) .
C11 Si8 Si9 Si17 -49.6(2) .
C12 Si8 Si9 Si17 64.0(2) .
Si4 Si8 Si9 Si17 -178.39(15) .
Si15 Si9 Si10 C15 154.3(3) .
Si16 Si9 Si10 C15 -89.4(3) .
Si8 Si9 Si10 C15 22.4(3) .
Si17 Si9 Si10 C15 -109.3(4) .
Si15 Si9 Si10 C14 -73.6(2) .
Si16 Si9 Si10 C14 42.7(2) .
Si8 Si9 Si10 C14 154.6(2) .
Si17 Si9 Si10 C14 22.8(3) .
Si15 Si9 Si10 C13 39.9(2) .
Si16 Si9 Si10 C13 156.23(19) .
Si8 Si9 Si10 C13 -91.92(19) .
Si17 Si9 Si10 C13 136.4(2) .
Si3 Si2 Si11 C18 -72.47(14) .
Si12 Si2 Si11 C18 46.69(14) .
Si1 Si2 Si11 C18 158.72(13) .
Si3 Si2 Si11 C16 48.26(16) .
Si12 Si2 Si11 C16 167.41(15) .
Si1 Si2 Si11 C16 -80.56(16) .
Si3 Si2 Si11 C17 167.37(14) .
Si12 Si2 Si11 C17 -73.48(15) .
Si1 Si2 Si11 C17 38.55(15) .
Si11 Si2 Si12 C19 -89.38(15) .
Si3 Si2 Si12 C19 21.84(16) .
Si1 Si2 Si12 C19 155.09(15) .
Si11 Si2 Si12 C21 29.42(16) .
Si3 Si2 Si12 C21 140.64(15) .
Si1 Si2 Si12 C21 -86.11(15) .
Si11 Si2 Si12 C20 150.08(14) .
Si3 Si2 Si12 C20 -98.70(15) .
Si1 Si2 Si12 C20 34.56(15) .
Si14 Si6 Si13 C24 168.74(17) .
Si7 Si6 Si13 C24 -74.96(17) .
Si5 Si6 Si13 C24 44.45(18) .
Si14 Si6 Si13 C23 46.45(17) .
Si7 Si6 Si13 C23 162.74(16) .
Si5 Si6 Si13 C23 -77.85(16) .
Si14 Si6 Si13 C22 -72.6(3) .
Si7 Si6 Si13 C22 43.7(3) .
Si5 Si6 Si13 C22 163.1(2) .
Si7 Si6 Si14 C25 -73.50(19) .
Si13 Si6 Si14 C25 39.32(19) .
Si5 Si6 Si14 C25 153.32(18) .
Si7 Si6 Si14 C26 46.40(17) .
Si13 Si6 Si14 C26 159.22(16) .
Si5 Si6 Si14 C26 -86.78(17) .
Si7 Si6 Si14 C27 168.00(17) .
Si13 Si6 Si14 C27 -79.19(18) .
Si5 Si6 Si14 C27 34.82(18) .
Si10 Si9 Si15 C29B -80.2(3) .
Si16 Si9 Si15 C29B 172.0(3) .
Si8 Si9 Si15 C29B 53.8(4) .
Si17 Si9 Si15 C29B 157.5(4) .
Si10 Si9 Si15 C30A -157.7(9) .
Si16 Si9 Si15 C30A 94.5(9) .
Si8 Si9 Si15 C30A -23.8(9) .
Si17 Si9 Si15 C30A 79.9(9) .
Si10 Si9 Si15 C28 53.94(19) .
Si16 Si9 Si15 C28 -53.9(2) .
Si8 Si9 Si15 C28 -172.10(17) .
Si17 Si9 Si15 C28 -68.4(2) .
Si10 Si9 Si15 C30B 161.8(3) .
Si16 Si9 Si15 C30B 54.0(3) .
Si8 Si9 Si15 C30B -64.3(3) .
Si17 Si9 Si15 C30B 39.4(3) .
Si10 Si9 Si15 C29A -49.1(4) .
Si16 Si9 Si15 C29A -156.9(4) .
Si8 Si9 Si15 C29A 84.9(4) .
Si17 Si9 Si15 C29A -171.4(4) .
Si15 Si9 Si16 C32A 38.5(3) .
Si10 Si9 Si16 C32A -74.1(3) .
Si8 Si9 Si16 C32A 163.0(3) .
Si17 Si9 Si16 C32A 69.5(4) .
Si15 Si9 Si16 C31A 159.6(2) .
Si10 Si9 Si16 C31A 46.9(3) .
Si8 Si9 Si16 C31A -76.0(3) .
Si17 Si9 Si16 C31A -169.4(4) .
Si15 Si9 Si16 C33A -80.5(3) .
Si10 Si9 Si16 C33A 166.8(3) .
Si8 Si9 Si16 C33A 44.0(3) .
Si17 Si9 Si16 C33A -49.5(3) .
Si15 Si9 Si17 C33B -56.0(9) .
Si10 Si9 Si17 C33B -163.8(8) .
Si16 Si9 Si17 C33B 152.6(10) .
Si8 Si9 Si17 C33B 58.6(9) .
Si15 Si9 Si17 C31B 176.2(4) .
Si10 Si9 Si17 C31B 68.4(4) .
Si16 Si9 Si17 C31B 24.8(4) .
Si8 Si9 Si17 C31B -69.2(4) .
Si15 Si9 Si17 C32B 78.9(5) .
Si10 Si9 Si17 C32B -28.9(6) .
Si16 Si9 Si17 C32B -72.5(6) .
Si8 Si9 Si17 C32B -166.5(5) .
